data_7225663
loop_
_publ_author_name
'Jagadeesan, Ramesh'
'Sujatha, Subramaniam'
'Arunkumar, Chellaiah'

_publ_section_title
;
 Synthesis, Structure, Electrochemical, DNA Interaction and Antimicrobial
 Studies of Fluorinated Trans-Dicationic Pyridinium Porphyrins
;
_journal_name_full 'RSC Adv.'
_journal_paper_doi 10.1039/C6RA09148B
_journal_year 2016
_chemical_formula_sum 'C46 H24 F16 N6 O8 S2'
_chemical_formula_weight 1156.83
_chemical_name_systematic
;
 ?
;
_space_group_crystal_system monoclinic
_space_group_IT_number 14
_space_group_name_Hall '-P 2yn'
_space_group_name_H-M_alt 'P 1 21/n 1'
_symmetry_space_group_name_Hall '-P 2yn'
_symmetry_space_group_name_H-M 'P 1 21/n 1'
_atom_sites_solution_hydrogens mixed
_audit_creation_method SHELXL-2012
_audit_update_record
;
2016-05-02 deposited with the CCDC.
2016-06-22 downloaded from the CCDC.
;
_cell_angle_alpha 90
_cell_angle_beta 113.223(4)
_cell_angle_gamma 90
_cell_formula_units_Z 2
_cell_length_a 13.5879(17)
_cell_length_b 11.0738(10)
_cell_length_c 17.130(2)
_cell_measurement_reflns_used 5528
_cell_measurement_temperature 296(2)
_cell_measurement_theta_max 23.01
_cell_measurement_theta_min 2.25
_cell_volume 2368.7(5)
_computing_cell_refinement 'APEX2/SAINT (Bruker, 2004)'
_computing_data_collection 'APEX2 (Bruker, 2004)'
_computing_data_reduction 'SAINT/XPREP (Bruker, 2004)'
_computing_molecular_graphics 'ORTEP3 (Farrugia, 1997) and Mercury (Bruno et al., 2002)'
_computing_publication_material 'SHELXL-2014 (Sheldrick, 2014)'
_computing_structure_refinement 'SHELXL-2014 (Sheldrick, 2014)'
_computing_structure_solution 'SIR92 (Altornare et al., 1993)'
_diffrn_ambient_temperature 296(2)
_diffrn_measured_fraction_theta_full 1.000
_diffrn_measured_fraction_theta_max 1.000
_diffrn_measurement_device_type 'Bruker axs kappa apex2 CCD diffractometer'
_diffrn_measurement_method '\w and \f scan'
_diffrn_radiation_type MoK\a
_diffrn_radiation_wavelength 0.71073
_diffrn_reflns_av_R_equivalents 0.0565
_diffrn_reflns_av_unetI/netI 0.0405
_diffrn_reflns_Laue_measured_fraction_full 1.000
_diffrn_reflns_Laue_measured_fraction_max 1.000
_diffrn_reflns_limit_h_max 16
_diffrn_reflns_limit_h_min -16
_diffrn_reflns_limit_k_max 13
_diffrn_reflns_limit_k_min -13
_diffrn_reflns_limit_l_max 20
_diffrn_reflns_limit_l_min -20
_diffrn_reflns_number 33767
_diffrn_reflns_point_group_measured_fraction_full 1.000
_diffrn_reflns_point_group_measured_fraction_max 1.000
_diffrn_reflns_theta_full 25.000
_diffrn_reflns_theta_max 24.995
_diffrn_reflns_theta_min 2.249
_diffrn_source 'Sealed tube'
_exptl_absorpt_coefficient_mu 0.237
_exptl_absorpt_correction_T_max 0.932
_exptl_absorpt_correction_T_min 0.882
_exptl_absorpt_correction_type multi-scan
_exptl_absorpt_process_details 'SADABS (Bruker, 1999)'
_exptl_crystal_colour purple
_exptl_crystal_density_diffrn 1.622
_exptl_crystal_description block
_exptl_crystal_F_000 1164
_exptl_crystal_size_max 0.300
_exptl_crystal_size_mid 0.250
_exptl_crystal_size_min 0.250
_refine_diff_density_max 0.711
_refine_diff_density_min -0.429
_refine_diff_density_rms 0.059
_refine_ls_extinction_method none
_refine_ls_goodness_of_fit_ref 1.137
_refine_ls_hydrogen_treatment mixed
_refine_ls_matrix_type full
_refine_ls_number_parameters 495
_refine_ls_number_reflns 4175
_refine_ls_number_restraints 499
_refine_ls_restrained_S_all 1.123
_refine_ls_R_factor_all 0.1302
_refine_ls_R_factor_gt 0.0779
_refine_ls_shift/su_max 0.000
_refine_ls_shift/su_mean 0.000
_refine_ls_structure_factor_coef Fsqd
_refine_ls_weighting_details
;
 w=1/[\s^2^(Fo^2^)+(0.0573P)^2^+4.6134P]
 where P=(Fo^2^+2Fc^2^)/3
;
_refine_ls_weighting_scheme calc
_refine_ls_wR_factor_gt 0.1632
_refine_ls_wR_factor_ref 0.2002
_reflns_Friedel_coverage 0.000
_reflns_number_gt 2623
_reflns_number_total 4175
_reflns_threshold_expression 'I > 2\s(I)'
_cod_data_source_file c6ra09148b2.cif
_cod_data_source_block PN152
_cod_database_code 7225663
_shelx_space_group_comment
;
The symmetry employed for this shelxl refinement is uniquely defined
by the following loop, which should always be used as a source of
symmetry information in preference to the above space-group names.
They are only intended as comments.
;
_shelx_estimated_absorpt_t_min 0.932
_shelx_estimated_absorpt_t_max 0.943
_shelxl_version_number 2012-9

loop_
_space_group_symop_operation_xyz
'x, y, z'
'-x+1/2, y+1/2, -z+1/2'
'-x, -y, -z'
'x-1/2, -y-1/2, z-1/2'

loop_
_atom_site_label
_atom_site_type_symbol
_atom_site_fract_x
_atom_site_fract_y
_atom_site_fract_z
_atom_site_U_iso_or_equiv
_atom_site_adp_type
_atom_site_occupancy
_atom_site_site_symmetry_order
_atom_site_calc_flag
_atom_site_refinement_flags_posn
_atom_site_refinement_flags_adp
_atom_site_refinement_flags_occupancy
_atom_site_disorder_assembly
_atom_site_disorder_group
C1 C -0.2195(3) -0.1039(4) 0.9752(3) 0.0417(11) Uani 1 1 d . . . . .
C2 C -0.3283(4) -0.1114(4) 0.9138(3) 0.0504(12) Uani 1 1 d . . . . .
H2 H -0.3851 -0.1501 0.9208 0.061 Uiso 1 1 calc R U . . .
C3 C -0.3318(4) -0.0518(4) 0.8451(3) 0.0493(12) Uani 1 1 d . . . . .
H3 H -0.3917 -0.0414 0.7948 0.059 Uiso 1 1 calc R U . . .
C4 C -0.2257(3) -0.0067(4) 0.8633(3) 0.0407(10) Uani 1 1 d . . . . .
C5 C -0.1973(3) 0.0611(4) 0.8068(3) 0.0408(11) Uani 1 1 d . . . . .
C6 C -0.0953(4) 0.1037(4) 0.8209(3) 0.0417(10) Uani 1 1 d . . . . .
C7 C -0.0662(4) 0.1732(4) 0.7631(3) 0.0557(13) Uani 1 1 d . . . . .
H7 H -0.1122 0.1969 0.7089 0.067 Uiso 1 1 calc R U . . .
C8 C 0.0381(4) 0.1984(4) 0.8002(3) 0.0544(13) Uani 1 1 d . . . . .
H8 H 0.0774 0.2422 0.7762 0.065 Uiso 1 1 calc R U . . .
C9 C 0.0784(3) 0.1470(4) 0.8822(3) 0.0419(11) Uani 1 1 d . . . . .
C10 C 0.1825(3) 0.1532(4) 0.9437(3) 0.0410(11) Uani 1 1 d D . . . .
C11 C 0.2599(10) 0.2179(7) 0.9160(10) 0.039(3) Uani 0.681(14) 1 d D U P A 1
C12 C 0.2510(8) 0.3404(6) 0.9017(7) 0.051(2) Uani 0.681(14) 1 d D U P A 1
H12 H 0.1964 0.3832 0.9092 0.061 Uiso 0.681(14) 1 calc R U P A 1
C13 C 0.3216(8) 0.3994(8) 0.8767(7) 0.056(2) Uani 0.681(14) 1 d D U P A 1
H13 H 0.3152 0.4821 0.8668 0.067 Uiso 0.681(14) 1 calc R U P A 1
N3 N 0.3991(12) 0.3383(10) 0.8667(11) 0.055(3) Uani 0.681(14) 1 d D U P A 1
C14 C 0.4109(8) 0.2207(10) 0.8795(7) 0.051(3) Uani 0.681(14) 1 d D U P A 1
H14 H 0.4663 0.1804 0.8716 0.062 Uiso 0.681(14) 1 calc R U P A 1
C15 C 0.3416(7) 0.1580(9) 0.9045(6) 0.041(2) Uani 0.681(14) 1 d D U P A 1
H15 H 0.3498 0.0752 0.9137 0.049 Uiso 0.681(14) 1 calc R U P A 1
C16 C 0.4647(15) 0.408(2) 0.8299(11) 0.088(6) Uani 0.681(14) 1 d D U P A 1
H16A H 0.4263 0.4147 0.7696 0.132 Uiso 0.681(14) 1 calc R U P A 1
H16B H 0.5313 0.3670 0.8420 0.132 Uiso 0.681(14) 1 calc R U P A 1
H16C H 0.4786 0.4873 0.8546 0.132 Uiso 0.681(14) 1 calc R U P A 1
C11' C 0.263(2) 0.2242(17) 0.923(2) 0.046(6) Uani 0.319(14) 1 d D U P A 2
C12' C 0.2914(16) 0.3412(15) 0.9490(15) 0.057(4) Uani 0.319(14) 1 d D U P A 2
H12' H 0.2637 0.3798 0.9841 0.068 Uiso 0.319(14) 1 calc R U P A 2
C13' C 0.3610(17) 0.4003(19) 0.9221(16) 0.059(4) Uani 0.319(14) 1 d D U P A 2
H13' H 0.3792 0.4795 0.9401 0.070 Uiso 0.319(14) 1 calc R U P A 2
N3' N 0.404(3) 0.352(2) 0.872(2) 0.058(5) Uani 0.319(14) 1 d D U P A 2
C14' C 0.380(2) 0.238(2) 0.8515(16) 0.059(5) Uani 0.319(14) 1 d D U P A 2
H14' H 0.4130 0.1997 0.8194 0.071 Uiso 0.319(14) 1 calc R U P A 2
C15' C 0.3108(18) 0.172(2) 0.8745(14) 0.054(5) Uani 0.319(14) 1 d D U P A 2
H15' H 0.2959 0.0920 0.8571 0.065 Uiso 0.319(14) 1 calc R U P A 2
C16' C 0.494(2) 0.414(4) 0.859(2) 0.052(6) Uani 0.319(14) 1 d D U P A 2
H16D H 0.4676 0.4857 0.8264 0.078 Uiso 0.319(14) 1 calc R U P A 2
H16E H 0.5228 0.3605 0.8294 0.078 Uiso 0.319(14) 1 calc R U P A 2
H16F H 0.5485 0.4343 0.9132 0.078 Uiso 0.319(14) 1 calc R U P A 2
C17 C -0.2844(3) 0.0975(4) 0.7257(3) 0.0455(11) Uani 1 1 d . . . . .
C18 C -0.3567(4) 0.1858(5) 0.7249(4) 0.0595(14) Uani 1 1 d . . . . .
C19 C -0.4355(5) 0.2250(5) 0.6532(5) 0.0761(18) Uani 1 1 d . . . . .
C20 C -0.4472(5) 0.1769(6) 0.5771(4) 0.078(2) Uani 1 1 d . . . . .
C21 C -0.3782(5) 0.0882(6) 0.5746(3) 0.0715(17) Uani 1 1 d . . . . .
C22 C -0.2977(4) 0.0505(5) 0.6478(3) 0.0551(13) Uani 1 1 d . . . . .
N1 N -0.1581(3) -0.0407(3) 0.9426(2) 0.0414(9) Uani 1 1 d . . . . .
N2 N -0.0054(3) 0.0885(3) 0.8920(2) 0.0392(9) Uani 1 1 d D . . . .
F1 F -0.3488(3) 0.2341(3) 0.7989(2) 0.0951(12) Uani 1 1 d . . . . .
F2 F -0.5026(3) 0.3113(4) 0.6563(3) 0.1298(17) Uani 1 1 d . . . . .
F3 F -0.5254(3) 0.2125(4) 0.5056(3) 0.1279(18) Uani 1 1 d . . . . .
F4 F -0.3893(3) 0.0394(4) 0.5004(2) 0.1112(14) Uani 1 1 d . . . . .
F5 F -0.2306(3) -0.0348(3) 0.6434(2) 0.0864(11) Uani 1 1 d . . . . .
H2A H 0.002(5) 0.051(5) 0.937(2) 0.09(2) Uiso 1 1 d D . . . .
C23 C 0.2138(15) 0.2899(14) 0.5574(12) 0.118(6) Uani 0.625(18) 1 d D U P B 3
F6 F 0.2594(13) 0.1949(10) 0.5427(11) 0.163(5) Uani 0.625(18) 1 d D U P B 3
F7 F 0.1512(13) 0.3419(14) 0.4844(7) 0.164(5) Uani 0.625(18) 1 d D U P B 3
F8 F 0.2878(12) 0.3710(14) 0.5992(11) 0.137(5) Uani 0.625(18) 1 d D U P B 3
S1 S 0.1370(7) 0.2572(7) 0.6189(5) 0.094(3) Uani 0.625(18) 1 d D U P B 3
O1 O 0.0572(11) 0.1782(12) 0.5654(10) 0.106(5) Uani 0.625(18) 1 d D U P B 3
O2 O 0.1025(10) 0.3668(8) 0.6388(10) 0.110(4) Uani 0.625(18) 1 d D U P B 3
O3 O 0.2151(10) 0.1955(13) 0.6899(7) 0.098(3) Uani 0.625(18) 1 d D U P B 3
C23' C 0.187(2) 0.298(2) 0.5435(14) 0.092(7) Uani 0.375(18) 1 d D U P B 4
F6' F 0.184(2) 0.2013(18) 0.4992(14) 0.158(6) Uani 0.375(18) 1 d D U P B 4
F7' F 0.111(2) 0.376(2) 0.503(2) 0.205(10) Uani 0.375(18) 1 d D U P B 4
F8' F 0.280(2) 0.351(3) 0.567(2) 0.149(8) Uani 0.375(18) 1 d D U P B 4
S1' S 0.1489(9) 0.2566(6) 0.6266(5) 0.051(2) Uani 0.375(18) 1 d D U P B 4
O2' O 0.159(2) 0.3621(15) 0.6736(14) 0.128(7) Uani 0.375(18) 1 d D U P B 4
O1' O 0.0483(15) 0.202(2) 0.590(2) 0.114(7) Uani 0.375(18) 1 d D U P B 4
O3' O 0.2326(19) 0.171(2) 0.6699(19) 0.152(10) Uani 0.375(18) 1 d D U P B 4
O4 O 0.0889(5) 0.5359(6) 0.7683(4) 0.153(2) Uani 1 1 d . . . . .

loop_
_atom_site_aniso_label
_atom_site_aniso_U_11
_atom_site_aniso_U_22
_atom_site_aniso_U_33
_atom_site_aniso_U_23
_atom_site_aniso_U_13
_atom_site_aniso_U_12
C1 0.044(3) 0.040(2) 0.045(3) -0.004(2) 0.022(2) -0.007(2)
C2 0.043(3) 0.057(3) 0.054(3) -0.006(2) 0.022(2) -0.016(2)
C3 0.041(3) 0.056(3) 0.048(3) -0.005(2) 0.015(2) -0.012(2)
C4 0.040(3) 0.039(2) 0.047(3) -0.006(2) 0.021(2) -0.004(2)
C5 0.045(3) 0.038(2) 0.042(3) 0.000(2) 0.020(2) 0.000(2)
C6 0.043(3) 0.040(2) 0.044(3) 0.005(2) 0.019(2) -0.002(2)
C7 0.052(3) 0.060(3) 0.052(3) 0.019(2) 0.016(3) 0.000(2)
C8 0.051(3) 0.060(3) 0.057(3) 0.019(2) 0.026(3) -0.007(2)
C9 0.044(3) 0.041(2) 0.048(3) 0.002(2) 0.026(2) -0.005(2)
C10 0.043(3) 0.041(2) 0.046(3) -0.004(2) 0.024(2) -0.007(2)
C11 0.039(4) 0.044(4) 0.041(5) -0.001(4) 0.021(4) -0.007(4)
C12 0.052(5) 0.045(4) 0.070(6) -0.001(4) 0.039(4) -0.003(4)
C13 0.064(6) 0.042(4) 0.076(6) 0.002(4) 0.043(5) -0.004(4)
N3 0.055(4) 0.056(5) 0.068(5) 0.002(4) 0.041(4) -0.011(4)
C14 0.040(5) 0.060(5) 0.061(6) 0.005(4) 0.027(4) 0.004(4)
C15 0.035(5) 0.044(4) 0.043(5) 0.004(4) 0.014(4) 0.001(3)
C16 0.073(11) 0.099(8) 0.108(13) 0.003(11) 0.053(10) -0.031(8)
C11' 0.042(8) 0.046(8) 0.053(9) 0.002(8) 0.022(8) -0.002(8)
C12' 0.054(8) 0.057(7) 0.065(8) -0.002(7) 0.029(7) -0.008(7)
C13' 0.066(8) 0.052(7) 0.069(8) -0.005(8) 0.038(7) -0.007(7)
N3' 0.059(8) 0.052(8) 0.071(8) 0.001(7) 0.035(7) -0.008(7)
C14' 0.052(9) 0.067(8) 0.065(9) -0.003(8) 0.030(7) -0.002(7)
C15' 0.049(8) 0.051(8) 0.061(9) -0.006(7) 0.021(7) -0.006(7)
C16' 0.044(13) 0.063(11) 0.066(14) -0.003(12) 0.041(12) -0.018(11)
C17 0.040(3) 0.044(3) 0.052(3) 0.009(2) 0.018(2) -0.002(2)
C18 0.050(3) 0.057(3) 0.064(4) 0.004(3) 0.015(3) 0.000(3)
C19 0.051(4) 0.063(4) 0.102(5) 0.026(4) 0.016(4) 0.011(3)
C20 0.047(3) 0.092(5) 0.072(4) 0.048(4) -0.001(3) -0.011(3)
C21 0.066(4) 0.101(5) 0.042(3) 0.014(3) 0.015(3) -0.022(4)
C22 0.054(3) 0.063(3) 0.049(3) 0.010(3) 0.021(3) -0.003(3)
N1 0.040(2) 0.043(2) 0.044(2) 0.0023(17) 0.0200(18) -0.0049(17)
N2 0.040(2) 0.042(2) 0.039(2) 0.0058(17) 0.0191(19) -0.0052(17)
F1 0.090(3) 0.083(2) 0.104(3) -0.024(2) 0.030(2) 0.023(2)
F2 0.083(3) 0.097(3) 0.183(5) 0.032(3) 0.024(3) 0.044(2)
F3 0.076(3) 0.160(4) 0.107(3) 0.080(3) -0.007(2) -0.011(2)
F4 0.101(3) 0.177(4) 0.049(2) 0.008(2) 0.0223(19) -0.037(3)
F5 0.087(2) 0.110(3) 0.067(2) -0.0146(19) 0.0353(18) 0.016(2)
C23 0.098(11) 0.096(10) 0.150(13) 0.004(10) 0.040(11) -0.016(9)
F6 0.168(10) 0.163(8) 0.223(12) -0.014(8) 0.148(9) 0.026(8)
F7 0.197(11) 0.204(11) 0.091(6) 0.078(7) 0.058(6) -0.024(8)
F8 0.094(6) 0.130(7) 0.204(13) 0.018(7) 0.077(7) -0.019(5)
S1 0.061(3) 0.104(5) 0.115(5) -0.004(4) 0.032(3) -0.002(3)
O1 0.103(7) 0.083(6) 0.124(10) 0.005(6) 0.038(6) -0.025(5)
O2 0.101(8) 0.077(5) 0.170(11) -0.014(6) 0.072(7) 0.025(5)
O3 0.109(6) 0.115(8) 0.070(5) 0.024(5) 0.035(5) 0.030(5)
C23' 0.101(15) 0.116(14) 0.090(13) 0.004(12) 0.071(12) -0.008(12)
F6' 0.190(15) 0.184(13) 0.130(11) -0.015(10) 0.097(11) 0.034(13)
F7' 0.186(16) 0.181(13) 0.190(16) 0.065(13) 0.012(13) 0.005(13)
F8' 0.135(12) 0.170(15) 0.179(15) 0.046(12) 0.102(11) -0.005(12)
S1' 0.093(6) 0.030(3) 0.043(3) 0.022(3) 0.040(3) 0.021(3)
O2' 0.152(15) 0.119(11) 0.103(11) -0.028(9) 0.040(11) -0.021(11)
O1' 0.096(10) 0.117(13) 0.139(15) -0.014(10) 0.058(10) -0.043(10)
O3' 0.172(15) 0.107(12) 0.135(15) 0.022(11) 0.014(13) 0.046(11)
O4 0.135(5) 0.155(6) 0.159(6) 0.007(4) 0.046(4) -0.013(4)

loop_
_atom_type_symbol
_atom_type_description
_atom_type_scat_dispersion_real
_atom_type_scat_dispersion_imag
_atom_type_scat_source
C C 0.0033 0.0016 'International Tables Vol C Tables 4.2.6.8 and 6.1.1.4'
H H 0.0000 0.0000 'International Tables Vol C Tables 4.2.6.8 and 6.1.1.4'
N N 0.0061 0.0033 'International Tables Vol C Tables 4.2.6.8 and 6.1.1.4'
O O 0.0106 0.0060 'International Tables Vol C Tables 4.2.6.8 and 6.1.1.4'
F F 0.0171 0.0103 'International Tables Vol C Tables 4.2.6.8 and 6.1.1.4'
S S 0.1246 0.1234 'International Tables Vol C Tables 4.2.6.8 and 6.1.1.4'

loop_
_geom_angle_atom_site_label_1
_geom_angle_atom_site_label_2
_geom_angle_atom_site_label_3
_geom_angle
_geom_angle_site_symmetry_1
_geom_angle_site_symmetry_3
N1 C1 C10 124.9(4) . 3_557
N1 C1 C2 110.3(4) . .
C10 C1 C2 124.7(4) 3_557 .
C3 C2 C1 106.6(4) . .
C3 C2 H2 126.7 . .
C1 C2 H2 126.7 . .
C2 C3 C4 107.3(4) . .
C2 C3 H3 126.4 . .
C4 C3 H3 126.4 . .
N1 C4 C5 125.4(4) . .
N1 C4 C3 110.2(4) . .
C5 C4 C3 124.4(4) . .
C6 C5 C4 126.3(4) . .
C6 C5 C17 116.3(4) . .
C4 C5 C17 117.3(4) . .
N2 C6 C5 126.7(4) . .
N2 C6 C7 107.0(4) . .
C5 C6 C7 126.3(4) . .
C8 C7 C6 108.4(4) . .
C8 C7 H7 125.8 . .
C6 C7 H7 125.8 . .
C7 C8 C9 108.2(4) . .
C7 C8 H8 125.9 . .
C9 C8 H8 125.9 . .
N2 C9 C10 125.0(4) . .
N2 C9 C8 107.2(4) . .
C10 C9 C8 127.7(4) . .
C1 C10 C9 126.5(4) 3_557 .
C1 C10 C11 118.9(8) 3_557 .
C9 C10 C11 114.6(7) . .
C1 C10 C11' 115.5(16) 3_557 .
C9 C10 C11' 117.9(16) . .
C15 C11 C12 118.1(6) . .
C15 C11 C10 121.6(7) . .
C12 C11 C10 120.3(7) . .
C13 C12 C11 120.3(7) . .
C13 C12 H12 119.8 . .
C11 C12 H12 119.8 . .
N3 C13 C12 119.6(9) . .
N3 C13 H13 120.2 . .
C12 C13 H13 120.2 . .
C13 N3 C14 122.3(11) . .
C13 N3 C16 115.4(13) . .
C14 N3 C16 121.9(13) . .
N3 C14 C15 120.0(10) . .
N3 C14 H14 120.0 . .
C15 C14 H14 120.0 . .
C14 C15 C11 119.7(8) . .
C14 C15 H15 120.1 . .
C11 C15 H15 120.1 . .
N3 C16 H16A 109.5 . .
N3 C16 H16B 109.5 . .
H16A C16 H16B 109.5 . .
N3 C16 H16C 109.5 . .
H16A C16 H16C 109.5 . .
H16B C16 H16C 109.5 . .
C15' C11' C12' 117.0(14) . .
C15' C11' C10 119.0(15) . .
C12' C11' C10 124.0(14) . .
C13' C12' C11' 119.1(16) . .
C13' C12' H12' 120.5 . .
C11' C12' H12' 120.5 . .
N3' C13' C12' 124(2) . .
N3' C13' H13' 117.9 . .
C12' C13' H13' 117.9 . .
C14' N3' C13' 116(3) . .
C14' N3' C16' 121(2) . .
C13' N3' C16' 120(2) . .
N3' C14' C15' 123(3) . .
N3' C14' H14' 118.3 . .
C15' C14' H14' 118.3 . .
C14' C15' C11' 120(2) . .
C14' C15' H15' 120.1 . .
C11' C15' H15' 120.1 . .
N3' C16' H16D 109.5 . .
N3' C16' H16E 109.5 . .
H16D C16' H16E 109.5 . .
N3' C16' H16F 109.5 . .
H16D C16' H16F 109.5 . .
H16E C16' H16F 109.5 . .
C22 C17 C18 115.9(4) . .
C22 C17 C5 123.8(4) . .
C18 C17 C5 120.2(4) . .
F1 C18 C19 118.2(5) . .
F1 C18 C17 118.8(5) . .
C19 C18 C17 123.0(6) . .
F2 C19 C18 120.3(7) . .
F2 C19 C20 119.7(6) . .
C18 C19 C20 119.9(6) . .
F3 C20 C19 121.2(7) . .
F3 C20 C21 119.5(7) . .
C19 C20 C21 119.3(5) . .
F4 C21 C22 120.0(6) . .
F4 C21 C20 120.0(6) . .
C22 C21 C20 120.0(6) . .
F5 C22 C21 118.8(5) . .
F5 C22 C17 119.5(4) . .
C21 C22 C17 121.7(5) . .
C4 N1 C1 105.6(4) . .
C6 N2 C9 109.2(4) . .
C6 N2 H2A 129(4) . .
C9 N2 H2A 122(4) . .
F6 C23 F8 109.7(13) . .
F6 C23 F7 110.2(15) . .
F8 C23 F7 106.3(12) . .
F6 C23 S1 112.7(13) . .
F8 C23 S1 108.2(13) . .
F7 C23 S1 109.6(13) . .
O2 S1 O1 116.9(8) . .
O2 S1 O3 114.6(8) . .
O1 S1 O3 112.2(7) . .
O2 S1 C23 107.4(8) . .
O1 S1 C23 102.7(10) . .
O3 S1 C23 100.8(9) . .
F6' C23' F8' 111.3(14) . .
F6' C23' F7' 112.8(15) . .
F8' C23' F7' 109.0(15) . .
F6' C23' S1' 107.9(16) . .
F8' C23' S1' 115(2) . .
F7' C23' S1' 100.2(19) . .
O2' S1' O1' 118.5(12) . .
O2' S1' O3' 112.1(10) . .
O1' S1' O3' 112.5(11) . .
O2' S1' C23' 104.9(13) . .
O1' S1' C23' 107.3(17) . .
O3' S1' C23' 99.2(17) . .

loop_
_geom_bond_atom_site_label_1
_geom_bond_atom_site_label_2
_geom_bond_distance
_geom_bond_site_symmetry_2
C1 N1 1.367(5) .
C1 C10 1.389(6) 3_557
C1 C2 1.440(6) .
C2 C3 1.334(6) .
C2 H2 0.9300 .
C3 C4 1.439(6) .
C3 H3 0.9300 .
C4 N1 1.358(5) .
C4 C5 1.395(6) .
C5 C6 1.391(6) .
C5 C17 1.483(6) .
C6 N2 1.353(6) .
C6 C7 1.427(6) .
C7 C8 1.334(6) .
C7 H7 0.9300 .
C8 C9 1.411(6) .
C8 H8 0.9300 .
C9 N2 1.375(5) .
C9 C10 1.393(6) .
C10 C1 1.389(6) 3_557
C10 C11 1.495(7) .
C10 C11' 1.496(10) .
C11 C15 1.372(7) .
C11 C12 1.376(7) .
C12 C13 1.362(6) .
C12 H12 0.9300 .
C13 N3 1.319(7) .
C13 H13 0.9300 .
N3 C14 1.320(7) .
N3 C16 1.493(10) .
C14 C15 1.366(6) .
C14 H14 0.9300 .
C15 H15 0.9300 .
C16 H16A 0.9600 .
C16 H16B 0.9600 .
C16 H16C 0.9600 .
C11' C15' 1.372(8) .
C11' C12' 1.373(8) .
C12' C13' 1.371(8) .
C12' H12' 0.9300 .
C13' N3' 1.320(9) .
C13' H13' 0.9300 .
N3' C14' 1.320(9) .
N3' C16' 1.493(11) .
C14' C15' 1.370(8) .
C14' H14' 0.9300 .
C15' H15' 0.9300 .
C16' H16D 0.9600 .
C16' H16E 0.9600 .
C16' H16F 0.9600 .
C17 C22 1.376(7) .
C17 C18 1.382(7) .
C18 F1 1.341(6) .
C18 C19 1.344(8) .
C19 F2 1.336(7) .
C19 C20 1.358(9) .
C20 F3 1.326(6) .
C20 C21 1.371(9) .
C21 F4 1.333(7) .
C21 C22 1.365(7) .
C22 F5 1.335(6) .
N2 H2A 0.85(2) .
C23 F6 1.295(13) .
C23 F8 1.327(12) .
C23 F7 1.335(13) .
C23 S1 1.79(2) .
S1 O2 1.391(8) .
S1 O1 1.413(9) .
S1 O3 1.433(9) .
C23' F6' 1.298(14) .
C23' F8' 1.309(14) .
C23' F7' 1.320(15) .
C23' S1' 1.76(2) .
S1' O2' 1.395(12) .
S1' O1' 1.396(13) .
S1' O3' 1.442(12) .

loop_
_geom_hbond_atom_site_label_D
_geom_hbond_atom_site_label_H
_geom_hbond_atom_site_label_A
_geom_hbond_distance_DH
_geom_hbond_distance_HA
_geom_hbond_distance_DA
_geom_hbond_angle_DHA
_geom_hbond_site_symmetry_A
C3 H3 O4 0.93 2.61 3.402(8) 143.6 2_446
C12 H12 F4 0.93 2.44 3.286(9) 150.9 4_666
C16 H16B F1 0.96 2.51 3.39(2) 151.6 1_655
C12' H12' F4 0.93 2.38 3.203(19) 147.6 4_666
C14' H14' O4 0.93 2.35 3.17(3) 146.9 2_546
C16' H16E F1 0.96 2.45 3.37(4) 160.2 1_655
N2 H2A N1 0.85(2) 2.44(5) 2.919(5) 117(5) .
N2 H2A N1 0.85(2) 2.30(5) 2.878(5) 125(5) 3_557
C3 H3 O4 0.93 2.61 3.402(8) 143.6 2_446
C12 H12 F4 0.93 2.44 3.286(9) 150.9 4_666
C16 H16B F1 0.96 2.51 3.39(2) 151.6 1_655
C12' H12' F4 0.93 2.38 3.203(19) 147.6 4_666
C14' H14' O4 0.93 2.35 3.17(3) 146.9 2_546
C16' H16E F1 0.96 2.45 3.37(4) 160.2 1_655
N2 H2A N1 0.85(2) 2.44(5) 2.919(5) 117(5) .
N2 H2A N1 0.85(2) 2.30(5) 2.878(5) 125(5) 3_557

loop_
_geom_torsion_atom_site_label_1
_geom_torsion_atom_site_label_2
_geom_torsion_atom_site_label_3
_geom_torsion_atom_site_label_4
_geom_torsion
_geom_torsion_site_symmetry_1
_geom_torsion_site_symmetry_4
N1 C1 C2 C3 -0.5(5) . .
C10 C1 C2 C3 179.0(4) 3_557 .
C1 C2 C3 C4 -0.2(5) . .
C2 C3 C4 N1 0.9(5) . .
C2 C3 C4 C5 -179.6(4) . .
N1 C4 C5 C6 1.2(7) . .
C3 C4 C5 C6 -178.1(4) . .
N1 C4 C5 C17 -175.2(4) . .
C3 C4 C5 C17 5.4(6) . .
C4 C5 C6 N2 -0.8(7) . .
C17 C5 C6 N2 175.6(4) . .
C4 C5 C6 C7 -179.9(4) . .
C17 C5 C6 C7 -3.5(7) . .
N2 C6 C7 C8 -0.4(6) . .
C5 C6 C7 C8 178.9(5) . .
C6 C7 C8 C9 -0.4(6) . .
C7 C8 C9 N2 1.0(6) . .
C7 C8 C9 C10 -178.5(5) . .
N2 C9 C10 C1 -1.0(7) . 3_557
C8 C9 C10 C1 178.5(5) . 3_557
N2 C9 C10 C11 177.6(5) . .
C8 C9 C10 C11 -3.0(7) . .
N2 C9 C10 C11' -178.1(9) . .
C8 C9 C10 C11' 1.4(11) . .
C1 C10 C11 C15 66.8(15) 3_557 .
C9 C10 C11 C15 -111.9(13) . .
C11' C10 C11 C15 116(21) . .
C1 C10 C11 C12 -112.8(13) 3_557 .
C9 C10 C11 C12 68.5(14) . .
C11' C10 C11 C12 -63(19) . .
C15 C11 C12 C13 0.2(19) . .
C10 C11 C12 C13 179.8(10) . .
C11 C12 C13 N3 -0.4(18) . .
C12 C13 N3 C14 0(2) . .
C12 C13 N3 C16 173.4(12) . .
C13 N3 C14 C15 0(2) . .
C16 N3 C14 C15 -172.8(13) . .
N3 C14 C15 C11 0.1(17) . .
C12 C11 C15 C14 -0.1(18) . .
C10 C11 C15 C14 -179.7(10) . .
C1 C10 C11' C15' 102(3) 3_557 .
C9 C10 C11' C15' -81(3) . .
C11 C10 C11' C15' -30(17) . .
C1 C10 C11' C12' -80(3) 3_557 .
C9 C10 C11' C12' 98(3) . .
C11 C10 C11' C12' 148(23) . .
C15' C11' C12' C13' 3(4) . .
C10 C11' C12' C13' -176(2) . .
C11' C12' C13' N3' 0(4) . .
C12' C13' N3' C14' -3(5) . .
C12' C13' N3' C16' -169(3) . .
C13' N3' C14' C15' 4(5) . .
C16' N3' C14' C15' 169(3) . .
N3' C14' C15' C11' -1(4) . .
C12' C11' C15' C14' -2(4) . .
C10 C11' C15' C14' 177(2) . .
C6 C5 C17 C22 73.7(6) . .
C4 C5 C17 C22 -109.6(5) . .
C6 C5 C17 C18 -104.5(5) . .
C4 C5 C17 C18 72.3(6) . .
C22 C17 C18 F1 179.2(4) . .
C5 C17 C18 F1 -2.5(7) . .
C22 C17 C18 C19 -0.2(7) . .
C5 C17 C18 C19 178.1(5) . .
F1 C18 C19 F2 1.1(8) . .
C17 C18 C19 F2 -179.5(5) . .
F1 C18 C19 C20 -178.9(5) . .
C17 C18 C19 C20 0.5(9) . .
F2 C19 C20 F3 -1.2(9) . .
C18 C19 C20 F3 178.8(5) . .
F2 C19 C20 C21 -179.8(5) . .
C18 C19 C20 C21 0.2(9) . .
F3 C20 C21 F4 0.8(8) . .
C19 C20 C21 F4 179.4(5) . .
F3 C20 C21 C22 -179.7(5) . .
C19 C20 C21 C22 -1.1(8) . .
F4 C21 C22 F5 0.5(7) . .
C20 C21 C22 F5 -179.0(5) . .
F4 C21 C22 C17 -179.2(4) . .
C20 C21 C22 C17 1.4(8) . .
C18 C17 C22 F5 179.7(4) . .
C5 C17 C22 F5 1.4(7) . .
C18 C17 C22 C21 -0.7(7) . .
C5 C17 C22 C21 -178.9(5) . .
C5 C4 N1 C1 179.4(4) . .
C3 C4 N1 C1 -1.2(5) . .
C10 C1 N1 C4 -178.5(4) 3_557 .
C2 C1 N1 C4 1.1(5) . .
C5 C6 N2 C9 -178.2(4) . .
C7 C6 N2 C9 1.1(5) . .
C10 C9 N2 C6 178.3(4) . .
C8 C9 N2 C6 -1.3(5) . .
F6 C23 S1 O2 173.3(11) . .
F8 C23 S1 O2 51.8(12) . .
F7 C23 S1 O2 -63.6(12) . .
F6 C23 S1 O1 -62.9(13) . .
F8 C23 S1 O1 175.7(11) . .
F7 C23 S1 O1 60.2(12) . .
F6 C23 S1 O3 53.0(13) . .
F8 C23 S1 O3 -68.5(12) . .
F7 C23 S1 O3 176.1(10) . .
F6' C23' S1' O2' 177.4(15) . .
F8' C23' S1' O2' 52.4(17) . .
F7' C23' S1' O2' -64.4(15) . .
F6' C23' S1' O1' -55.7(19) . .
F8' C23' S1' O1' 179.3(17) . .
F7' C23' S1' O1' 62.5(18) . .
F6' C23' S1' O3' 61.5(18) . .
F8' C23' S1' O3' -63.5(18) . .
F7' C23' S1' O3' 179.7(16) . .
